data_2103117
loop_
_publ_author_name
'Duncan, Laura L.'
'Patrick, Brian O.'
'Brock, Carolyn Pratt'

_publ_section_title
;
 Two phases of C~9~H~12~O~4~: why is the structure at 295K so
 complicated?
;
_journal_coden_ASTM ASBSDK
_journal_issue 3
_journal_name_full
;
 Acta Crystallographica, Section B: Structural Science
;
_journal_page_first 502
_journal_page_last 511
_journal_paper_doi 10.1107/S0108768102000630
_journal_volume 58
_journal_year 2002
_chemical_formula_moiety 'C9 H12 O4'
_chemical_formula_sum 'C9 H12 O4'
_chemical_formula_weight 184.19
_chemical_melting_point 396.15
_chemical_name_systematic
;
4,4'-dimethyl-2-hydroxy-6-oxo-cyclohexene-1-carboxylic acid
;
_space_group_IT_number 36
_symmetry_cell_setting orthorhombic
_symmetry_space_group_name_Hall 'C 2c -2'
_symmetry_space_group_name_H-M 'C m c 21'
_atom_sites_solution_hydrogens geom
_atom_sites_solution_primary direct
_atom_sites_solution_secondary difmap
_audit_creation_method
;
SHELXL-97, macros written locally, and C. P. Brock
;
_cell_angle_alpha 90.
_cell_angle_beta 90.
_cell_angle_gamma 90.
_cell_formula_units_Z 20
_cell_length_a 10.474(5)
_cell_length_b 66.24(3)
_cell_length_c 6.662(3)
_cell_measurement_reflns_used 23801
_cell_measurement_temperature 295.0(10)
_cell_measurement_theta_max 27.5
_cell_measurement_theta_min 1.0
_cell_volume 4622(4)
_computing_cell_refinement 'DENZO-SMN (Otwinowski & Minor, 1997)'
_computing_data_collection 'COLLECT software (Nonius, 1998)'
_computing_data_reduction 'SCALEPACK (Otwinowski & Minor, 1997)'
_computing_molecular_graphics 'SHELXTL PC (Sheldrick, 1990)'
_computing_structure_refinement 'SHELXL-97 (Sheldrick, 1997)'
_computing_structure_solution
;
SIR92 (Altomare, Cascarano, Giacovazzo, Guagliardi, Burla,
Polidori & Camalli, 1994) in maXus (Mackay, Gilmore,
Edwards, Tremayne, Stewart & Shankland, 1998);
SHELXS-97 (Sheldrick, 1990) in maXus (Mackay, Gilmore,
Edwards, Tremayne, Stewart & Shankland, 1998)
;
_diffrn_ambient_temperature 295.0(10)
_diffrn_detector_area_resol_mean 18
_diffrn_measured_fraction_theta_full 0.979
_diffrn_measured_fraction_theta_max 0.979
_diffrn_measurement_device_type 'Nonius Kappa-CCD diffractometer'
_diffrn_measurement_method '\f and \w scans with 2.0\% steps'
_diffrn_radiation_monochromator graphite
_diffrn_radiation_source 'fine-focus sealed tube'
_diffrn_radiation_type MoK\a
_diffrn_radiation_wavelength 0.71073
_diffrn_reflns_av_R_equivalents 0.048
_diffrn_reflns_av_sigmaI/netI 0.046
_diffrn_reflns_limit_h_max 13
_diffrn_reflns_limit_h_min 0
_diffrn_reflns_limit_k_max 85
_diffrn_reflns_limit_k_min 0
_diffrn_reflns_limit_l_max 8
_diffrn_reflns_limit_l_min -8
_diffrn_reflns_number 11377
_diffrn_reflns_theta_full 27.50
_diffrn_reflns_theta_max 27.5
_diffrn_reflns_theta_min 2.07
_diffrn_standards_decay_% <5.
_exptl_absorpt_coefficient_mu 0.104
_exptl_absorpt_correction_type none
_exptl_crystal_colour colourless
_exptl_crystal_density_diffrn 1.323
_exptl_crystal_density_method 'not measured'
_exptl_crystal_description Laths
_exptl_crystal_F_000 1960
_exptl_crystal_size_max 0.50
_exptl_crystal_size_mid 0.30
_exptl_crystal_size_min 0.15
_refine_diff_density_max 0.17
_refine_diff_density_min -0.15
_refine_ls_extinction_method none
_refine_ls_goodness_of_fit_ref 1.50
_refine_ls_hydrogen_treatment constr
_refine_ls_matrix_type full
_refine_ls_number_parameters 388
_refine_ls_number_reflns 2987
_refine_ls_number_restraints 430
_refine_ls_restrained_S_all 1.50
_refine_ls_R_factor_all 0.145
_refine_ls_R_factor_gt 0.070
_refine_ls_shift/su_max 0.001
_refine_ls_shift/su_mean 0.000
_refine_ls_structure_factor_coef Fsqd
_refine_ls_weighting_details 'calc w=1/[\s^2^(Fo^2^)+(0.06P)^2^] where P=(Fo^2^+2Fc^2^)/3'
_refine_ls_weighting_scheme calc
_refine_ls_wR_factor_gt 0.156
_refine_ls_wR_factor_ref 0.191
_reflns_number_gt 1388
_reflns_number_total 2987
_reflns_threshold_expression >2sigma(I)
_cod_data_source_file br0109.cif
_cod_depositor_comments
;
The following automatic conversions were performed:

'_chemical_melting_point' value '123_C' was changed to '396.15' - it
was converted from degrees Celsius(C) to Kelvins(K).

Automatic conversion script
Id: cif_fix_values 1646 2011-03-28 12:23:43Z adriana 
;
_cod_original_sg_symbol_H-M 'Cm c 21'
_cod_database_code 2103117

loop_
_symmetry_equiv_pos_as_xyz
'x, y, z'
'-x, -y, z+1/2'
'x, -y, z+1/2'
'-x, y, z'
'x+1/2, y+1/2, z'
'-x+1/2, -y+1/2, z+1/2'
'x+1/2, -y+1/2, z+1/2'
'-x+1/2, y+1/2, z'

loop_
_atom_site_label
_atom_site_fract_x
_atom_site_fract_y
_atom_site_fract_z
_atom_site_U_iso_or_equiv
_atom_site_adp_type
_atom_site_calc_flag
_atom_site_refinement_flags
_atom_site_occupancy
_atom_site_disorder_assembly
_atom_site_disorder_group
_atom_site_type_symbol
O1B -0.1061(3) 0.11439(4) 0.0317(6) 0.0900(10) Uani d DU 1 . . O
O3B -0.2235(2) 0.08179(4) -0.0112(4) 0.0862(11) Uani d DU 1 A . O
H1B -0.1884 0.0995 0.0155 0.155(8) Uiso d R 1 . . H
C7B 0.0000 0.10493(7) 0.0207(9) 0.0632(15) Uani d SDU 1 . . C
C1B 0.0000 0.08312(6) -0.0120(7) 0.0505(12) Uani d SDU 1 . . C
C2B -0.1161(3) 0.07262(5) -0.0243(6) 0.0650(11) Uani d DU 1 . . C
C3B -0.1180(3) 0.05065(5) -0.0819(8) 0.0602(12) Uani d PDU 0.765(5) A 1 C
H3B1 -0.1272 0.0492 -0.2249 0.072 Uiso d PR 0.765(5) A 1 H
H3B2 -0.1912 0.0445 -0.0201 0.072 Uiso d PR 0.765(5) A 1 H
C4B 0.0000 0.03938(6) -0.0116(7) 0.0610(15) Uani d SPDU 0.765(5) . 1 C
C8B 0.0000 0.01810(8) -0.0994(13) 0.082(2) Uani d SPDU 0.765(5) A 1 C
H8B1 0.0000 0.0193 -0.2433 0.123 Uiso d SPR 0.765(5) A 1 H
H8B2 0.0749 0.0109 -0.0572 0.123 Uiso d PR 0.765(5) A 1 H
C9B 0.0000 0.03771(9) 0.2204(8) 0.070(2) Uani d SPDU 0.765(5) A 1 C
H9B1 0.0000 0.0510 0.2774 0.105 Uiso d SPR 0.765(5) A 1 H
H9B2 0.0749 0.0306 0.2639 0.105 Uiso d PR 0.765(5) A 1 H
C3B' -0.1150(10) 0.05104(11) 0.0652(18) 0.0602(12) Uani d PD 0.24 A 2 C
H3B3 -0.1925 0.0441 0.0303 0.072 Uiso d PR 0.235(5) A 2 H
H3B4 -0.1103 0.0519 0.2092 0.072 Uiso d PR 0.235(5) A 2 H
C4B' 0.0000 0.03938(6) -0.0116(7) 0.0610(15) Uani d SPD 0.24 . 2 C
C8B' 0.0000 0.01773(15) 0.066(3) 0.089(8) Uiso d SPD 0.235(5) A 2 C
H8B3 0.0000 0.0167 0.2099 0.134 Uiso d SPR 0.235(5) A 2 H
H8B4 0.0749 0.0113 0.0129 0.134 Uiso d PR 0.235(5) A 2 H
C9B' 0.0000 0.0395(2) -0.2459(12) 0.053(5) Uiso d SPD 0.235(5) A 2 C
H9B3 0.0000 0.0531 -0.2955 0.080 Uiso d SPR 0.235(5) A 2 H
H9B4 0.0749 0.0326 -0.2933 0.080 Uiso d PR 0.235(5) A 2 H
O1E 0.6052(3) 0.18556(4) 0.5225(5) 0.0892(10) Uani d DU 1 . . O
O3E 0.7225(2) 0.21837(4) 0.5527(6) 0.0941(14) Uani d DU 1 B . O
H1E 0.6885 0.2013 0.5246 0.155(8) Uiso d R 1 . . H
C7E 0.5000 0.19492(7) 0.5337(9) 0.0688(16) Uani d SDU 1 . . C
C1E 0.5000 0.21687(6) 0.5507(10) 0.0603(16) Uani d SDU 1 . . C
C2E 0.6162(3) 0.22730(5) 0.5685(8) 0.0736(14) Uani d DU 1 . . C
C3E 0.6193(3) 0.24942(5) 0.6278(9) 0.0792(16) Uani d PDU 0.870(6) B 1 C
H3E1 0.6940 0.2558 0.5735 0.095 Uiso d PR 0.870(6) B 1 H
H3E2 0.6245 0.2501 0.7718 0.095 Uiso d PR 0.870(6) B 1 H
C4E 0.5000 0.26064(6) 0.5607(9) 0.0673(17) Uani d SPDU 0.870(6) . 1 C
C8E 0.5000 0.28216(8) 0.6476(15) 0.108(3) Uani d SPDU 0.870(6) B 1 C
H8E1 0.5000 0.2814 0.7918 0.162 Uiso d SPR 0.870(6) B 1 H
H8E2 0.5749 0.2893 0.6032 0.162 Uiso d PR 0.870(6) B 1 H
C9E 0.5000 0.26222(12) 0.3270(10) 0.109(3) Uani d SPDU 0.870(6) B 1 C
H9E1 0.5000 0.2488 0.2712 0.163 Uiso d SPR 0.870(6) B 1 H
H9E2 0.5749 0.2693 0.2827 0.163 Uiso d PR 0.870(6) B 1 H
C3E' 0.6164(17) 0.24906(17) 0.488(3) 0.0792(16) Uani d PD 0.13 B 2 C
H3E3 0.6152 0.2485 0.3433 0.119 Uiso d PR 0.130(6) B 2 H
H3E4 0.6927 0.2560 0.5285 0.119 Uiso d PR 0.130(6) B 2 H
C4E' 0.5000 0.26064(6) 0.5607(9) 0.0673(17) Uani d SPD 0.13 . 2 C
C8E' 0.5000 0.2823(2) 0.485(5) 0.085(17) Uiso d SPD 0.130(6) B 2 C
H8E3 0.5000 0.2827 0.3404 0.127 Uiso d SPR 0.130(6) B 2 H
H8E4 0.5748 0.2891 0.5349 0.127 Uiso d PR 0.130(6) B 2 H
C9E' 0.5000 0.2609(5) 0.7953(16) 0.074(14) Uiso d SPD 0.130(6) B 2 C
H9E3 0.5000 0.2472 0.8411 0.111 Uiso d SPR 0.130(6) B 2 H
H9E4 0.5731 0.2682 0.8448 0.111 Uiso d PR 0.130(6) B 2 H
O1A 0.3947(3) 0.01473(4) -0.0030(5) 0.0888(11) Uani d DU 1 . . O
O3A 0.2769(2) -0.01821(4) -0.0064(5) 0.0890(11) Uani d DU 1 C . O
H1A 0.3145 -0.0011 0.0014 0.155(8) Uiso d R 1 . . H
C7A 0.5000 0.00507(7) -0.0007(8) 0.0640(15) Uani d SDU 1 . . C
C1A 0.5000 -0.01680(6) -0.0100(8) 0.0557(14) Uani d SDU 1 . . C
C2A 0.3840(3) -0.02742(5) -0.0069(8) 0.0808(16) Uani d DU 1 . . C
C3A 0.3804(5) -0.04966(7) 0.0565(11) 0.0692(16) Uani d PDU 0.591(5) C 1 C
H3A1 0.3064 -0.0562 0.0017 0.083 Uiso d PR 0.591(5) C 1 H
H3A2 0.3744 -0.0501 0.2006 0.083 Uiso d PR 0.591(5) C 1 H
C4A 0.5000 -0.06076(11) -0.0092(14) 0.0616(16) Uani d SPDU 0.591(5) . 1 C
C8A 0.5000 -0.08250(12) 0.0652(19) 0.098(4) Uani d SPDU 0.591(5) C 1 C
H8A1 0.5000 -0.0825 0.2096 0.147 Uiso d SPR 0.591(5) C 1 H
H8A2 0.5734 -0.0895 0.0133 0.147 Uiso d PR 0.591(5) C 1 H
C9A 0.5000 -0.06100(14) -0.2441(11) 0.095(4) Uani d SPDU 0.591(5) C 1 C
H9A1 0.5000 -0.0475 -0.2979 0.142 Uiso d SPR 0.591(5) C 1 H
H9A2 0.5744 -0.0682 -0.2894 0.142 Uiso d PR 0.591(5) C 1 H
C3A' 0.3822(7) -0.04903(10) -0.0892(14) 0.0692(16) Uani d PDU 0.41 C 2 C
H3A3 0.3793 -0.0487 -0.2336 0.083 Uiso d PR 0.409(5) C 2 H
H3A4 0.3071 -0.0558 -0.0414 0.083 Uiso d PR 0.409(5) C 2 H
C4A' 0.5000 -0.06029(16) -0.018(2) 0.0616(16) Uani d SPDU 0.41 . 2 C
C8A' 0.5000 -0.08153(18) -0.106(3) 0.094(5) Uani d SPDU 0.409(5) C 2 C
H8A4 0.5000 -0.0796 -0.2489 0.141 Uiso d SPR 0.409(5) C 2 H
H8A5 0.5757 -0.0889 -0.0693 0.141 Uiso d PR 0.409(5) C 2 H
C9A' 0.5000 -0.06164(17) 0.2152(16) 0.067(3) Uani d SPDU 0.409(5) C 2 C
H9A3 0.5000 -0.0482 0.2692 0.101 Uiso d SPR 0.409(5) C 2 H
H9A4 0.5751 -0.0686 0.2603 0.101 Uiso d PR 0.409(5) C 2 H
O1D 0.3937(3) 0.21446(4) 0.0497(6) 0.0944(13) Uani d DU 1 . . O
O3D 0.2773(2) 0.18190(5) 0.0267(5) 0.0945(11) Uani d DU 1 D . O
H1D 0.3121 0.1990 0.0329 0.155(8) Uiso d R 1 . . H
C7D 0.5000 0.20525(7) 0.0471(9) 0.0667(16) Uani d SDU 1 . . C
C1D 0.5000 0.18330(6) 0.0279(9) 0.0585(14) Uani d SDU 1 . . C
C2D 0.3840(3) 0.17277(5) 0.0251(8) 0.0761(13) Uani d DU 1 . . C
C3D 0.3832(5) 0.15096(8) -0.0485(11) 0.0677(14) Uani d PDU 0.535(4) D 1 C
H3D1 0.3859 0.1506 -0.1929 0.081 Uiso d PR 0.535(4) D 1 H
H3D2 0.3063 0.1443 -0.0056 0.081 Uiso d PR 0.535(4) D 1 H
C4D 0.5000 0.13937(12) 0.0266(14) 0.0619(15) Uani d SPDU 0.535(4) . 1 C
C8D 0.5000 0.11848(13) -0.0671(17) 0.082(3) Uani d SPDU 0.535(4) D 1 C
H8D1 0.5000 0.1195 -0.2108 0.123 Uiso d SPR 0.535(4) D 1 H
H8D2 0.5719 0.1110 -0.0171 0.123 Uiso d PR 0.535(4) D 1 H
C9D 0.5000 0.13831(13) 0.2584(12) 0.067(3) Uani d SPDU 0.535(4) D 1 C
H9D1 0.5000 0.1517 0.3137 0.100 Uiso d SPR 0.535(4) D 1 H
H9D2 0.5749 0.1312 0.3028 0.100 Uiso d PR 0.535(4) D 1 H
C3D' 0.3819(6) 0.15068(8) 0.1025(12) 0.0677(14) Uani d PDU 0.47 D 2 C
H3D3 0.3078 0.1441 0.0473 0.081 Uiso d PR 0.465(4) D 2 H
H3D4 0.3750 0.1503 0.2465 0.081 Uiso d PR 0.465(4) D 2 H
C4D' 0.5000 0.13930(14) 0.0304(16) 0.0619(15) Uani d SPDU 0.47 . 2 C
C8D' 0.5000 0.11765(13) 0.105(2) 0.095(4) Uani d SPDU 0.465(4) D 2 C
H8D3 0.5000 0.1175 0.2491 0.142 Uiso d SPR 0.465(4) D 2 H
H8D4 0.5729 0.1107 0.0510 0.142 Uiso d PR 0.465(4) D 2 H
C9D' 0.5000 0.13887(17) -0.2054(13) 0.088(4) Uani d SPDU 0.465(4) D 2 C
H9D3 0.5000 0.1526 -0.2530 0.132 Uiso d SPR 0.465(4) D 2 H
H9D4 0.5757 0.1323 -0.2538 0.132 Uiso d PR 0.465(4) D 2 H
O1C 0.1048(3) 0.08525(4) 0.4893(5) 0.0831(10) Uani d DU 1 E 2 O
O3C 0.2231(2) 0.11797(5) 0.5323(5) 0.0922(11) Uani d DU 1 F 2 O
H1C 0.1928 0.1012 0.5049 0.155(8) Uiso d R 1 F 2 H
C7C 0.0000 0.09461(7) 0.5047(8) 0.0655(15) Uani d SDU 1 . 2 C
C1C 0.0000 0.11654(7) 0.5298(9) 0.0575(13) Uani d SDU 1 . 2 C
C2C 0.1165(3) 0.12689(5) 0.5501(7) 0.0722(12) Uani d DU 1 F 2 C
C3C 0.1171(3) 0.14905(5) 0.5979(8) 0.0861(14) Uani d DU 1 F 2 C
H3C1 0.1256 0.1503 0.7411 0.103 Uiso d R 1 F 2 H
H3C2 0.1913 0.1551 0.5376 0.103 Uiso d R 1 F 2 H
C4C 0.0000 0.16041(6) 0.5324(9) 0.0660(15) Uani d SDU 1 . 2 C
C8C 0.0000 0.18185(8) 0.6170(14) 0.125(3) Uani d SDU 1 G 2 C
H8C1 0.0000 0.1807 0.7610 0.187 Uiso d SR 1 G 2 H
H8C2 0.0749 0.1891 0.5746 0.187 Uiso d R 1 G 2 H
C9C 0.0000 0.16199(10) 0.2982(9) 0.110(2) Uani d SDU 1 H 2 C
H9C1 0.0000 0.1487 0.2413 0.165 Uiso d SR 1 H 2 H
H9C2 0.0749 0.1691 0.2546 0.165 Uiso d R 1 H 2 H

loop_
_atom_site_aniso_label
_atom_site_aniso_U_11
_atom_site_aniso_U_22
_atom_site_aniso_U_33
_atom_site_aniso_U_12
_atom_site_aniso_U_13
_atom_site_aniso_U_23
O1B 0.108(2) 0.0648(17) 0.097(2) 0.0240(17) -0.001(2) -0.0067(16)
O3B 0.0475(15) 0.090(2) 0.121(3) 0.0200(14) -0.0053(17) 0.000(2)
C7B 0.083(4) 0.059(3) 0.048(3) 0.000 0.000 -0.001(3)
C1B 0.051(3) 0.052(3) 0.048(3) 0.000 0.000 0.008(2)
C2B 0.047(2) 0.071(2) 0.077(3) 0.0047(18) -0.008(2) 0.002(2)
C3B 0.041(2) 0.064(3) 0.076(3) -0.0059(18) -0.006(3) -0.009(2)
C4B 0.049(3) 0.051(3) 0.082(4) 0.000 0.000 0.004(3)
C8B 0.070(5) 0.065(4) 0.110(6) 0.000 0.000 -0.021(4)
C9B 0.080(5) 0.057(4) 0.072(4) 0.000 0.000 0.003(3)
C3B' 0.041(2) 0.064(3) 0.076(3) -0.0059(18) -0.006(3) -0.009(2)
C4B' 0.049(3) 0.051(3) 0.082(4) 0.000 0.000 0.004(3)
O1E 0.104(2) 0.0665(17) 0.097(2) 0.0196(16) 0.005(2) 0.0023(16)
O3E 0.0533(17) 0.088(2) 0.141(4) 0.0151(14) -0.001(2) -0.001(2)
C7E 0.086(4) 0.062(3) 0.059(3) 0.000 0.000 0.000(3)
C1E 0.053(3) 0.058(3) 0.070(4) 0.000 0.000 -0.010(3)
C2E 0.049(2) 0.065(2) 0.107(4) 0.0140(18) 0.001(2) 0.008(3)
C3E 0.057(3) 0.063(3) 0.117(4) -0.0063(18) -0.017(3) -0.004(3)
C4E 0.056(3) 0.059(3) 0.086(4) 0.000 0.000 -0.008(3)
C8E 0.095(6) 0.055(4) 0.174(10) 0.000 0.000 -0.010(5)
C9E 0.119(7) 0.091(6) 0.116(6) 0.000 0.000 0.043(4)
C3E' 0.057(3) 0.063(3) 0.117(4) -0.0063(18) -0.017(3) -0.004(3)
C4E' 0.056(3) 0.059(3) 0.086(4) 0.000 0.000 -0.008(3)
O1A 0.096(2) 0.0680(17) 0.102(3) 0.0214(15) -0.004(2) -0.0050(16)
O3A 0.0416(14) 0.093(2) 0.132(3) 0.0179(13) -0.0084(17) -0.008(2)
C7A 0.075(3) 0.070(4) 0.047(3) 0.000 0.000 -0.001(3)
C1A 0.046(3) 0.062(3) 0.059(3) 0.000 0.000 0.010(3)
C2A 0.040(2) 0.068(2) 0.135(5) 0.0030(18) -0.007(3) -0.001(3)
C3A 0.040(2) 0.077(3) 0.091(4) -0.007(2) 0.013(3) 0.003(3)
C4A 0.049(3) 0.058(3) 0.078(4) 0.000 0.000 0.010(3)
C8A 0.098(8) 0.060(5) 0.135(10) 0.000 0.000 0.022(6)
C9A 0.131(10) 0.068(6) 0.085(5) 0.000 0.000 -0.022(5)
C3A' 0.040(2) 0.077(3) 0.091(4) -0.007(2) 0.013(3) 0.003(3)
C4A' 0.049(3) 0.058(3) 0.078(4) 0.000 0.000 0.010(3)
C8A' 0.063(10) 0.088(8) 0.131(14) 0.000 0.000 -0.034(10)
C9A' 0.059(8) 0.055(7) 0.088(7) 0.000 0.000 -0.004(6)
O1D 0.110(2) 0.0657(18) 0.108(4) 0.0223(16) 0.008(2) 0.0069(17)
O3D 0.0516(16) 0.089(2) 0.143(3) 0.0191(14) -0.0012(19) 0.006(2)
C7D 0.085(4) 0.063(3) 0.052(4) 0.000 0.000 -0.003(3)
C1D 0.056(3) 0.056(3) 0.064(3) 0.000 0.000 0.008(3)
C2D 0.051(2) 0.070(2) 0.108(4) 0.0107(19) -0.006(2) 0.002(2)
C3D 0.044(2) 0.074(3) 0.084(3) -0.007(2) 0.009(3) 0.005(3)
C4D 0.045(3) 0.063(3) 0.078(3) 0.000 0.000 0.009(3)
C8D 0.078(8) 0.065(5) 0.104(8) 0.000 0.000 -0.002(6)
C9D 0.064(6) 0.042(5) 0.094(6) 0.000 0.000 0.000(5)
C3D' 0.044(2) 0.074(3) 0.084(3) -0.007(2) 0.009(3) 0.005(3)
C4D' 0.045(3) 0.063(3) 0.078(3) 0.000 0.000 0.009(3)
C8D' 0.094(9) 0.053(5) 0.136(11) 0.000 0.000 0.001(6)
C9D' 0.116(11) 0.078(8) 0.069(5) 0.000 0.000 -0.032(5)
O1C 0.102(2) 0.0679(17) 0.079(2) 0.0211(16) 0.0022(18) 0.0030(14)
O3C 0.0469(15) 0.0927(19) 0.137(3) 0.0162(14) 0.0076(19) 0.007(2)
C7C 0.082(4) 0.064(3) 0.051(3) 0.000 0.000 0.020(3)
C1C 0.052(3) 0.062(3) 0.059(3) 0.000 0.000 0.003(3)
C2C 0.052(2) 0.071(2) 0.094(3) 0.0081(19) 0.003(2) 0.012(2)
C3C 0.053(2) 0.071(2) 0.134(4) -0.0081(18) -0.017(2) -0.003(2)
C4C 0.050(3) 0.049(3) 0.099(4) 0.000 0.000 -0.002(3)
C8C 0.109(5) 0.057(3) 0.209(9) 0.000 0.000 -0.018(5)
C9C 0.116(6) 0.099(5) 0.115(4) 0.000 0.000 0.039(4)

loop_
_atom_type_symbol
_atom_type_description
_atom_type_scat_dispersion_real
_atom_type_scat_dispersion_imag
_atom_type_scat_source
C C 0.0033 0.0016 'International Tables Vol C Tables 4.2.6.8 and 6.1.1.4'
H H 0.0000 0.0000 'International Tables Vol C Tables 4.2.6.8 and 6.1.1.4'
O O 0.0106 0.0060 'International Tables Vol C Tables 4.2.6.8 and 6.1.1.4'

loop_
_geom_angle_atom_site_label_1
_geom_angle_atom_site_label_2
_geom_angle_atom_site_label_3
_geom_angle_site_symmetry_3
_geom_angle
_geom_angle_publ_flag
C2A C1A C2A 4_655 119.8(4) no
C2B C1B C2B 4 120.1(4) no
C2C C1C C2C 4 120.4(4) no
C2D C1D C2D 4_655 120.3(4) no
C2E C1E C2E 4_655 120.1(4) no
C2A C1A C7A . 120.0(2) no
C2B C1B C7B . 119.9(2) no
C2C C1C C7C . 119.7(2) no
C2D C1D C7D . 119.8(2) no
C2E C1E C7E . 119.8(2) no
O3A C2A C1A . 121.4(3) no
O3B C2B C1B . 121.5(3) no
O3C C2C C1C . 121.9(3) no
O3D C2D C1D . 121.7(3) no
O3E C2E C1E . 121.7(3) no
O3A C2A C3A . 115.9(3) no
O3B C2B C3B . 117.6(3) no
O3C C2C C3C . 118.1(3) no
O3D C2D C3D . 116.7(4) no
O3E C2E C3E . 117.0(3) no
O3A C2A C3A' . 115.9(4) no
O3B C2B C3B' . 114.7(4) no
O3D C2D C3D' . 115.7(4) no
O3E C2E C3E' . 114.1(5) no
C1A C2A C3A . 120.4(4) no
C1B C2B C3B . 120.4(3) no
C1C C2C C3C . 120.0(3) no
C1D C2D C3D . 118.7(4) no
C1E C2E C3E . 121.0(3) no
C1A C2A C3A' . 118.2(4) no
C1B C2B C3B' . 115.4(5) no
C1D C2D C3D' . 118.5(4) no
C1E C2E C3E' . 115.6(9) no
C2A C3A C4A . 111.5(4) no
C2B C3B C4B . 112.7(3) no
C2C C3C C4C . 115.1(3) no
C2D C3D C4D . 111.5(5) no
C2E C3E C4E . 112.2(3) no
C2A C3A' C4A' . 109.7(6) no
C2D C3D' C4D' . 110.5(6) no
C3A C4A C3A 4_655 111.3(7) no
C3B C4B C3B 4 109.0(4) no
C3C C4C C3C 4 109.3(4) no
C3D C4D C3D 4_655 106.3(7) no
C3E C4E C3E 4_655 110.5(5) no
C3A' C4A' C3A' 4_655 108.7(9) no
C3D' C4D' C3D' 4_655 108.3(8) no
C3A C4A C8A . 111.4(4) no
C3B C4B C8B . 109.7(3) no
C3C C4C C8C . 111.0(3) no
C3D C4D C8D . 108.8(5) no
C3E C4E C8E . 110.0(3) no
C3A' C4A' C8A' . 109.4(6) no
C3D' C4D' C8D' . 111.4(5) no
C3A C4A C9A . 107.1(5) no
C3B C4B C9B . 110.0(3) no
C3C C4C C9C . 108.8(3) no
C3D C4D C9D . 110.5(5) no
C3E C4E C9E . 109.0(3) no
C3A' C4A' C9A' . 110.0(6) no
C3D' C4D' C9D' . 108.9(5) no
C8A C4A C9A . 108.5(6) no
C8B C4B C9B . 108.4(5) no
C8C C4C C9C . 107.8(5) no
C8D C4D C9D . 111.7(7) no
C8E C4E C9E . 108.3(5) no
C8A' C4A' C9A' . 109.3(8) no
C8D' C4D' C9D' . 108.0(8) no
O1A C7A O1A 4_655 119.7(4) no
O1B C7B O1B 4 120.8(5) no
O1C C7C O1C 4 120.4(5) no
O1D C7D O1D 4_655 122.5(5) no
O1E C7E O1E 4_655 120.9(5) no
O1A C7A C1A . 120.1(2) no
O1B C7B C1B . 119.6(2) no
O1C C7C C1C . 119.8(2) no
O1D C7D C1D . 118.7(2) no
O1E C7E C1E . 119.5(2) no
C7A O1A H1A . 98.5 no
C7B O1B H1B . 101.4 no
C7C O1C H1C . 101.3 no
C7D O1D H1D . 100.9 no
C7E O1E H1E . 100.5 no
C2A O3A H1A . 99.3 no
C2B O3B H1B . 101.3 no
C2C O3C H1C . 102.6 no
C2D O3D H1D . 100.6 no
C2E O3E H1E . 101.1 no
C2A C3A H3A1 . 110.5 no
C2A C3A H3A2 . 107.6 no
C2B C3B H3B1 . 110.5 no
C2B C3B H3B2 . 108.2 no
C2C C3C H3C1 . 107.3 no
C2C C3C H3C2 . 108.8 no
C2D C3D H3D1 . 110.0 no
C2D C3D H3D2 . 110.0 no
C2E C3E H3E1 . 110.2 no
C2E C3E H3E2 . 108.0 no
C2A C3A' H3A3 . 109.9 no
C2A C3A' H3A4 . 109.3 no
C2B C3B' H3B3 . 110.0 no
C2B C3B' H3B4 . 109.4 no
C2D C3D' H3D3 . 108.0 no
C2D C3D' H3D4 . 110.7 no
C2E C3E' H3E3 . 108.4 no
C2E C3E' H3E4 . 110.5 no
C4A C3A H3A1 . 109.7 no
C4A C3A H3A2 . 109.2 no
C4B C3B H3B1 . 109.8 no
C4B C3B H3B2 . 107.9 no
C4C C3C H3C1 . 108.6 no
C4C C3C H3C2 . 109.2 no
C4D C3D H3D1 . 107.0 no
C4D C3D H3D2 . 110.1 no
C4E C3E H3E1 . 110.1 no
C4E C3E H3E2 . 108.4 no
C4A' C3A' H3A3 . 110.5 no
C4A' C3A' H3A4 . 109.3 no
C4D' C3D' H3D3 . 108.2 no
C4D' C3D' H3D4 . 111.3 no
C4A C8A H8A1 . 109.0 no
C4A C8A H8A2 . 109.7 no
C4B C8B H8B1 . 107.6 no
C4B C8B H8B2 . 110.4 no
C4C C8C H8C1 . 107.0 no
C4D C8D H8D1 . 110.1 no
C4D C8D H8D2 . 109.2 no
C4E C8E H8E1 . 109.0 no
C4E C8E H8E2 . 109.7 no
C4A' C8A' H8A3 . 111.6 no
C4A' C8A' H8A4 . 104.9 no
C4D' C8D' H8D3 . 109.7 no
C4D' C8D' H8D4 . 109.3 no
C4A C9A H9A1 . 111.3 no
C4A C9A H9A2 . 108.6 no
C4B C9B H9B1 . 109.2 no
C4B C9B H9B2 . 109.6 no
C4C C9C H9C1 . 109.5 no
C4D C9D H9D1 . 109.9 no
C4D C9D H9D2 . 109.3 no
C4E C9E H9E1 . 108.9 no
C4E C9E H9E2 . 109.8 no
C4A' C9A' H9A3 . 108.7 no
C4A' C9A' H9A4 . 109.9 no
C4D' C9D' H9D3 . 108.2 no
C4D' C9D' H9D4 . 110.1 no
H3A1 C3A H3A2 . 108.3 no
H3B1 C3B H3B2 . 107.6 no
H3C1 C3C H3C2 . 107.6 no
H3D1 C3D H3D2 . 108.2 no
H3E1 C3E H3E2 . 107.9 no
H3A3 C3A' H3A4 . 108.3 no
H3B3 C3B' H3B4 . 108.1 no
H3D3 C3D' H3D4 . 108.1 no
H3E3 C3E' H3E4 . 108.1 no
H8A1 C8A H8A2 . 111.1 no
H8B1 C8B H8B2 . 109.5 no
H8C1 C8C H8C2 . 109.5 no
H8D1 C8D H8D2 . 112.6 no
H8E1 C8E H8E2 . 109.5 no
H8A3 C8A' H8A4 . 108.6 no
H8B3 C8B' H8B4 . 109.5 no
H8D3 C8D' H8D4 . 111.5 no
H8E3 C8E' H8E4 . 109.6 no
H9A1 C9A H9A2 . 110.0 no
H9B1 C9B H9B2 . 109.5 no
H9C1 C9C H9C2 . 109.5 no
H9D1 C9D H9D2 . 109.5 no
H9E1 C9E H9E2 . 109.5 no
H9A3 C9A' H9A4 . 109.3 no
H9B3 C9B' H9B4 . 109.4 no
H9D3 C9D' H9D4 . 108.6 no
H9E3 C9E' H9E4 . 111.3 no

loop_
_geom_bond_atom_site_label_1
_geom_bond_atom_site_label_2
_geom_bond_distance
_geom_bond_publ_flag
O1A C7A 1.275(3) no
O1B C7B 1.278(3) no
O1C C7C 1.265(3) no
O1D C7D 1.270(3) no
O1E C7E 1.267(3) no
O3A C2A 1.277(3) no
O3B C2B 1.282(3) no
O3C C2C 1.268(4) no
O3D C2D 1.270(4) no
O3E C2E 1.265(3) no
C1A C2A 1.404(4) no
C1B C2B 1.403(3) no
C1C C2C 1.407(4) no
C1D C2D 1.402(4) no
C1E C2E 1.404(4) no
C1A C7A 1.450(5) no
C1B C7B 1.461(5) no
C1C C7C 1.462(5) no
C1D C7D 1.459(5) no
C1E C7E 1.459(5) no
C2A C3A 1.533(5) no
C2B C3B 1.505(4) no
C2C C3C 1.502(4) no
C2D C3D 1.526(5) no
C2E C3E 1.518(4) no
C2A C3A' 1.534(6) no
C2B C3B' 1.548(7) no
C2D C3D' 1.552(6) no
C2E C3E' 1.538(8) no
C3A C4A 1.517(5) no
C3B C4B 1.518(4) no
C3C C4C 1.504(4) no
C3D C4D 1.529(6) no
C3E C4E 1.521(4) no
C3A' C4A' 1.518(6) no
C3D' C4D' 1.526(6) no
C4A C8A 1.523(7) no
C4B C8B 1.526(5) no
C4C C8C 1.528(5) no
C4D C8D 1.518(7) no
C4E C8E 1.539(5) no
C4A' C8A' 1.525(7) no
C4D' C8D' 1.518(7) no
C4A C9A 1.565(8) no
C4B C9B 1.549(5) no
C4C C9C 1.564(6) no
C4D C9D 1.545(8) no
C4E C9E 1.561(6) no
C4A' C9A' 1.553(8) no
C4D' C9D' 1.571(8) no
O1A H1A 1.35 no
O1B H1B 1.31 no
O1C H1C 1.40 no
O1D H1D 1.34 no
O1E H1E 1.36 no
O3A H1A 1.20 no
O3B H1B 1.24 no
O3C H1C 1.17 no
O3D H1D 1.19 no
O3E H1E 1.20 no
C3A H3A1 0.96 no
C3A H3A2 0.96 no
C3A' H3A3 0.96 no
C3A' H3A4 0.96 no
C3B H3B1 0.96 no
C3B H3B2 0.96 no
C3B' H3B3 0.96 no
C3B' H3B4 0.96 no
C3C H3C1 0.96 no
C3C H3C2 0.96 no
C3D H3D1 0.96 no
C3D H3D2 0.96 no
C3D' H3D3 0.96 no
C3D' H3D4 0.96 no
C3E H3E1 0.96 no
C3E H3E2 0.96 no
C3E' H3E3 0.96 no
C3E' H3E4 0.96 no
C8A H8A1 0.96 no
C8A H8A2 0.96 no
C8A' H8A3 0.96 no
C8A' H8A4 0.96 no
C8B H8B1 0.96 no
C8B H8B2 0.96 no
C8B' H8B3 0.96 no
C8B' H8B4 0.96 no
C8C H8C1 0.96 no
C8C H8C2 0.96 no
C8D H8D1 0.96 no
C8D H8D2 0.96 no
C8D' H8D3 0.96 no
C8D' H8D4 0.96 no
C8E H8E1 0.96 no
C8E H8E2 0.96 no
C8E' H8E3 0.96 no
C8E' H8E4 0.96 no
C9A H9A1 0.96 no
C9A H9A2 0.96 no
C9A' H9A3 0.96 no
C9A' H9A4 0.96 no
C9B H9B1 0.96 no
C9B H9B2 0.96 no
C9B' H9B3 0.96 no
C9B' H9B4 0.96 no
C9C H9C1 0.96 no
C9C H9C2 0.96 no
C9D H9D1 0.96 no
C9D H9D2 0.96 no
C9D' H9D3 0.96 no
C9D' H9D4 0.96 no
C9E H9E1 0.96 no
C9E H9E2 0.96 no
C9E' H9E3 0.96 no
C9E' H9E4 0.96 no
